data_7205901
loop_
_publ_author_name
'Nowicka, Katarzyna'
'Bujacz, Anna'
'Paluch, Piotr'
'Sobczuk, Adam'
'Jeziorna, Agata'
'Ciesielski, W\/lodzimierz'
'Bujacz, Grzegorz D.'
'Jurczak, Janusz'
'Potrzebowski, Marek J.'

_publ_section_title
;
 Study of host-guest interactions in benzodiazacoronands by means of
 solid state NMR spectroscopy, X-ray diffraction and quantum mechanical
 computations.
;
_journal_issue 14
_journal_name_full 'Physical chemistry chemical physics : PCCP'
_journal_page_first 6423
_journal_page_last 6433
_journal_paper_doi 10.1039/c0cp02401e
_journal_volume 13
_journal_year 2011
_chemical_formula_moiety '2(C27 H27 N3 O7), C3 H6 O, 5(H2 O)'
_chemical_formula_sum 'C57 H70 N6 O20'
_chemical_formula_weight 1159.19
_chemical_melting_point 506.84
_chemical_name_common benzodiazacoronand
_chemical_name_systematic
;
N-(4,19-Dioxo-2,8,15,21-tetraoxa-5,18-diazatricyclohexacosa-
-1(25),9(14),10,12,22(26),23-hexaen-26-yl)-benzamide
;
_space_group_IT_number 2
_symmetry_cell_setting triclinic
_symmetry_space_group_name_Hall '-P 1'
_symmetry_space_group_name_H-M 'P -1'
_atom_sites_solution_hydrogens geom
_atom_sites_solution_primary direct
_atom_sites_solution_secondary difmap
_audit_creation_method SHELXL-97
_cell_angle_alpha 77.24(3)
_cell_angle_beta 72.99(3)
_cell_angle_gamma 72.58(3)
_cell_formula_units_Z 2
_cell_length_a 11.932(2)
_cell_length_b 16.268(3)
_cell_length_c 16.358(3)
_cell_measurement_temperature 100(2)
_cell_volume 2866.0(11)
_computing_cell_refinement DENZO-SCALEPACK
_computing_data_collection MAR-CCD
_computing_data_reduction SCALEPACK
_computing_molecular_graphics XP
_computing_publication_material 'SHELXL-97 (Sheldrick, 1997)'
_computing_structure_refinement 'SHELXL-97 (Sheldrick, 1997)'
_computing_structure_solution 'SHELXS-97 (Sheldrick, 1990)'
_diffrn_ambient_temperature 100(2)
_diffrn_measured_fraction_theta_full 0.856
_diffrn_measured_fraction_theta_max 0.856
_diffrn_measurement_device_type 'single axis goniometer with CCD detector'
_diffrn_measurement_method oscillation
_diffrn_radiation_monochromator 'Si111 crystal'
_diffrn_radiation_source 'BESY Berlin BL14.2'
_diffrn_radiation_type synchrotron
_diffrn_radiation_wavelength 0.82657
_diffrn_reflns_av_R_equivalents 0.0000
_diffrn_reflns_av_sigmaI/netI 0.0168
_diffrn_reflns_limit_h_max 15
_diffrn_reflns_limit_h_min 0
_diffrn_reflns_limit_k_max 21
_diffrn_reflns_limit_k_min -20
_diffrn_reflns_limit_l_max 21
_diffrn_reflns_limit_l_min -20
_diffrn_reflns_number 14226
_diffrn_reflns_theta_full 33.44
_diffrn_reflns_theta_max 33.44
_diffrn_reflns_theta_min 2.01
_exptl_absorpt_coefficient_mu 0.102
_exptl_absorpt_correction_type none
_exptl_crystal_colour colourless
_exptl_crystal_density_diffrn 1.343
_exptl_crystal_density_method 'not measured'
_exptl_crystal_description needle
_exptl_crystal_F_000 1228
_exptl_crystal_size_max 0.2
_exptl_crystal_size_mid 0.04
_exptl_crystal_size_min 0.02
_refine_diff_density_max '1.062 H32C 1.45'
_refine_diff_density_min '-1.127 O3W 0.33'
_refine_diff_density_rms 0.066
_refine_ls_extinction_method none
_refine_ls_goodness_of_fit_ref 1.051
_refine_ls_hydrogen_treatment mixed
_refine_ls_matrix_type full
_refine_ls_number_parameters 997
_refine_ls_number_reflns 12182
_refine_ls_number_restraints 15
_refine_ls_restrained_S_all 1.051
_refine_ls_R_factor_all 0.0579
_refine_ls_R_factor_gt 0.0558
_refine_ls_shift/su_max 0.008
_refine_ls_shift/su_mean 0.000
_refine_ls_structure_factor_coef Fsqd
_refine_ls_weighting_details 'calc w=1/[\s^2^(Fo^2^)+(0.0845P)^2^+2.7338P] where P=(Fo^2^+2Fc^2^)/3'
_refine_ls_weighting_scheme calc
_refine_ls_wR_factor_gt 0.1485
_refine_ls_wR_factor_ref 0.1505
_reflns_number_gt 11552
_reflns_number_total 14226
_reflns_threshold_expression >2sigma(I)
_cod_data_source_file c0cp02401e.txt
_cod_data_source_block eter_cor_aceton
_cod_depositor_comments
;
The following automatic conversions were performed:

'_chemical_melting_point' value '233.69 oC' was changed to '506.84' -
it was converted from degrees Celsius(C) to Kelvins(K).

Automatic conversion script
Id: cif_fix_values 1569 2011-02-09 13:29:24Z adriana 
;
_cod_original_cell_volume 2866.0(10)
_cod_database_code 7205901
_exptl_crystal_f_000' 1227.81

loop_
_symmetry_equiv_pos_as_xyz
'x, y, z'
'-x, -y, -z'

loop_
_atom_site_label
_atom_site_type_symbol
_atom_site_fract_x
_atom_site_fract_y
_atom_site_fract_z
_atom_site_U_iso_or_equiv
_atom_site_adp_type
_atom_site_occupancy
_atom_site_symmetry_multiplicity
_atom_site_calc_flag
_atom_site_refinement_flags
_atom_site_disorder_assembly
_atom_site_disorder_group
O1A O 0.56148(11) 0.19733(7) 0.51477(7) 0.0146(2) Uani 1 1 d . . .
O2A O 0.69253(12) 0.03919(7) 0.44484(7) 0.0153(2) Uani 1 1 d . . .
O3A O 0.68834(14) 0.10953(8) 0.22118(8) 0.0258(3) Uani 1 1 d . . .
O4A O 0.80739(12) 0.30545(7) 0.26737(7) 0.0168(2) Uani 1 1 d . . .
O5A O 0.92214(11) 0.36375(7) 0.34714(7) 0.0142(2) Uani 1 1 d . . .
O6A O 1.07010(12) 0.27887(7) 0.59019(8) 0.0180(3) Uani 1 1 d . . .
O7A O 0.87596(11) 0.14245(7) 0.60388(7) 0.0123(2) Uani 1 1 d . . .
N1A N 0.68543(13) 0.09758(8) 0.59151(8) 0.0109(3) Uani 1 1 d . . .
H1NA H 0.694(2) 0.0783(14) 0.6411(15) 0.020(5) Uiso 1 1 d . . .
N2A N 0.63607(14) 0.18639(9) 0.33219(9) 0.0162(3) Uani 1 1 d . . .
H2NA H 0.616(2) 0.1823(14) 0.3901(15) 0.021(5) Uiso 1 1 d . . .
N3A N 0.91325(14) 0.30322(8) 0.52807(8) 0.0116(3) Uani 1 1 d . . .
H3NA H 0.861(2) 0.2866(14) 0.5232(13) 0.011(5) Uiso 1 1 d . . .
C1A C 0.36308(17) 0.21089(11) 0.65338(10) 0.0196(3) Uani 1 1 d . . .
H1A H 0.358(2) 0.2532(17) 0.6007(17) 0.033(6) Uiso 1 1 d . . .
C2A C 0.25939(18) 0.21267(13) 0.72026(12) 0.0241(4) Uani 1 1 d . . .
H2A H 0.185(3) 0.2551(18) 0.7126(17) 0.036(7) Uiso 1 1 d . . .
C3A C 0.26273(18) 0.15280(11) 0.79458(12) 0.0238(4) Uani 1 1 d . . .
H3A H 0.190(2) 0.1526(15) 0.8393(16) 0.028(6) Uiso 1 1 d . . .
C4A C 0.3698(2) 0.09174(13) 0.80206(13) 0.0355(5) Uani 1 1 d . . .
H4A H 0.371(3) 0.051(2) 0.850(2) 0.057(9) Uiso 1 1 d . . .
C5A C 0.47396(18) 0.08911(11) 0.73550(12) 0.0275(4) Uani 1 1 d . . .
H5A H 0.550(3) 0.047(2) 0.7441(19) 0.048(8) Uiso 1 1 d . . .
C6A C 0.47075(15) 0.14899(9) 0.66000(9) 0.0121(3) Uani 1 1 d . . .
C7A C 0.57649(15) 0.15004(9) 0.58338(9) 0.0109(3) Uani 1 1 d . . .
C8A C 0.78998(14) 0.09195(8) 0.52073(9) 0.0108(3) Uani 1 1 d . . .
C9A C 0.88964(15) 0.11560(8) 0.52684(9) 0.0110(3) Uani 1 1 d . . .
C10A C 0.99214(15) 0.11338(9) 0.45817(10) 0.0134(3) Uani 1 1 d . . .
H10A H 1.058(2) 0.1323(14) 0.4620(14) 0.018(5) Uiso 1 1 d . . .
C11A C 0.99245(16) 0.08644(10) 0.38303(10) 0.0156(3) Uani 1 1 d . . .
H11A H 1.062(2) 0.0839(14) 0.3358(15) 0.022(5) Uiso 1 1 d . . .
C12A C 0.89546(16) 0.06160(9) 0.37544(10) 0.0148(3) Uani 1 1 d . . .
H12A H 0.896(2) 0.0429(13) 0.3216(13) 0.015(5) Uiso 1 1 d . . .
C13A C 0.79322(15) 0.06347(9) 0.44496(9) 0.0121(3) Uani 1 1 d . . .
C14A C 0.68093(19) 0.02868(11) 0.36356(11) 0.0196(4) Uani 1 1 d . . .
H14E H 0.607(2) 0.0099(14) 0.3772(14) 0.019(5) Uiso 1 1 d . . .
H14F H 0.749(2) -0.0133(17) 0.3372(17) 0.033(6) Uiso 1 1 d . . .
C15A C 0.66911(17) 0.11278(11) 0.29871(10) 0.0181(3) Uani 1 1 d . . .
C16A C 0.61798(16) 0.27251(10) 0.27960(10) 0.0162(3) Uani 1 1 d . . .
H16E H 0.5789(18) 0.3193(12) 0.3188(12) 0.007(4) Uiso 1 1 d . . .
H16F H 0.563(2) 0.2738(14) 0.2426(14) 0.021(5) Uiso 1 1 d . . .
C17A C 0.73338(16) 0.29158(10) 0.21914(10) 0.0159(3) Uani 1 1 d . . .
H17E H 0.712(2) 0.3465(14) 0.1791(14) 0.020(5) Uiso 1 1 d . . .
H17F H 0.780(2) 0.2423(14) 0.1825(14) 0.022(5) Uiso 1 1 d . . .
C18A C 0.90408(16) 0.33659(10) 0.21645(10) 0.0165(3) Uani 1 1 d . . .
C19A C 0.94149(19) 0.33998(12) 0.12681(11) 0.0235(4) Uani 1 1 d . . .
H19A H 0.896(2) 0.3191(16) 0.0973(16) 0.032(6) Uiso 1 1 d . . .
C20A C 1.0380(2) 0.37573(15) 0.07954(12) 0.0312(5) Uani 1 1 d . . .
H20A H 1.059(3) 0.3773(18) 0.0188(18) 0.041(7) Uiso 1 1 d . . .
C21A C 1.0987(2) 0.40620(14) 0.12107(12) 0.0295(4) Uani 1 1 d . . .
H21A H 1.170(3) 0.4315(17) 0.0877(17) 0.035(7) Uiso 1 1 d . . .
C22A C 1.06276(17) 0.40217(11) 0.21139(11) 0.0203(4) Uani 1 1 d . . .
H22A H 1.107(2) 0.4210(15) 0.2380(15) 0.026(6) Uiso 1 1 d . . .
C23A C 0.96515(16) 0.36816(10) 0.25948(10) 0.0154(3) Uani 1 1 d . . .
C24A C 0.98374(16) 0.39577(10) 0.39213(9) 0.0135(3) Uani 1 1 d . . .
H24E H 0.987(2) 0.4551(14) 0.3686(13) 0.017(5) Uiso 1 1 d . . .
H24F H 1.068(2) 0.3610(14) 0.3862(14) 0.019(5) Uiso 1 1 d . . .
C25A C 0.91479(16) 0.39168(9) 0.48590(9) 0.0124(3) Uani 1 1 d . . .
H25E H 0.834(2) 0.4237(14) 0.4888(13) 0.016(5) Uiso 1 1 d . . .
H25F H 0.956(2) 0.4151(14) 0.5148(14) 0.019(5) Uiso 1 1 d . . .
C26A C 0.98924(15) 0.25567(9) 0.57569(9) 0.0115(3) Uani 1 1 d . . .
C27A C 0.97508(16) 0.16459(9) 0.61699(10) 0.0129(3) Uani 1 1 d . . .
H27E H 0.962(2) 0.1610(14) 0.6770(15) 0.021(5) Uiso 1 1 d . . .
H27F H 1.054(2) 0.1233(14) 0.5976(14) 0.020(5) Uiso 1 1 d . . .
O8A O 0.71530(12) 0.31007(8) 0.46223(8) 0.0188(3) Uani 1 1 d D . .
H81A H 0.6692(18) 0.2755(13) 0.4749(13) 0.025 Uiso 1 1 d D . .
H82A H 0.7588(19) 0.3059(14) 0.4103(10) 0.025 Uiso 1 1 d D . .
O1B O 0.65050(11) 0.58026(7) 0.78449(7) 0.0138(2) Uani 1 1 d . . .
O2B O 0.86219(11) 0.43500(7) 0.71663(7) 0.0136(2) Uani 1 1 d . . .
O3B O 0.92607(14) 0.31718(9) 0.91885(9) 0.0288(3) Uani 1 1 d . . .
O4B O 0.55686(12) 0.34773(7) 0.97386(7) 0.0188(3) Uani 1 1 d . . .
O5B O 0.38465(13) 0.34569(8) 0.90699(8) 0.0220(3) Uani 1 1 d . . .
O6B O 0.23350(12) 0.43265(8) 0.67257(7) 0.0194(3) Uani 1 1 d . . .
O7B O 0.50406(11) 0.50924(7) 0.62425(7) 0.0133(2) Uani 1 1 d . . .
N1B N 0.69136(12) 0.55615(8) 0.64581(8) 0.0101(2) Uani 1 1 d . . .
H1NB H 0.716(2) 0.5746(15) 0.5909(16) 0.023(6) Uiso 1 1 d . . .
N2B N 0.76677(14) 0.42703(9) 0.88739(8) 0.0161(3) Uani 1 1 d . . .
H2NB H 0.741(2) 0.4654(15) 0.8499(15) 0.022(5) Uiso 1 1 d . . .
N3B N 0.31478(14) 0.47402(9) 0.76076(8) 0.0155(3) Uani 1 1 d . . .
H3NB H 0.376(2) 0.4902(15) 0.7673(14) 0.022(6) Uiso 1 1 d . . .
C1B C 0.69024(17) 0.74684(10) 0.73138(11) 0.0186(3) Uani 1 1 d . . .
H1B H 0.698(2) 0.7200(15) 0.7890(15) 0.023(5) Uiso 1 1 d . . .
C2B C 0.69447(19) 0.83337(11) 0.70529(12) 0.0249(4) Uani 1 1 d . . .
H2B H 0.704(2) 0.8621(17) 0.7439(17) 0.034(6) Uiso 1 1 d . . .
C3B C 0.68464(18) 0.87406(10) 0.62241(12) 0.0233(4) Uani 1 1 d . . .
H3B H 0.688(2) 0.9363(16) 0.6040(16) 0.029(6) Uiso 1 1 d . . .
C4B C 0.67004(17) 0.82831(10) 0.56581(11) 0.0202(4) Uani 1 1 d . . .
H4B H 0.659(2) 0.8570(16) 0.5097(17) 0.033(6) Uiso 1 1 d . . .
C5B C 0.66647(16) 0.74144(9) 0.59117(10) 0.0157(3) Uani 1 1 d . . .
H5B H 0.656(2) 0.7106(13) 0.5507(13) 0.015(5) Uiso 1 1 d . . .
C6B C 0.67813(14) 0.69995(9) 0.67371(9) 0.0118(3) Uani 1 1 d . . .
C7B C 0.67286(14) 0.60713(9) 0.70545(9) 0.0105(3) Uani 1 1 d . . .
C8B C 0.68405(14) 0.46757(9) 0.67002(8) 0.0095(3) Uani 1 1 d . . .
C9B C 0.58929(15) 0.44275(9) 0.65662(8) 0.0106(3) Uani 1 1 d . . .
C10B C 0.58232(16) 0.35614(9) 0.67878(10) 0.0138(3) Uani 1 1 d . . .
H10B H 0.519(2) 0.3395(14) 0.6684(14) 0.020(5) Uiso 1 1 d . . .
C11B C 0.66736(16) 0.29616(9) 0.71909(10) 0.0161(3) Uani 1 1 d . . .
H11B H 0.664(2) 0.2358(15) 0.7332(15) 0.025(6) Uiso 1 1 d . . .
C12B C 0.75979(16) 0.31961(9) 0.73549(10) 0.0145(3) Uani 1 1 d . . .
H12B H 0.814(2) 0.2798(14) 0.7649(14) 0.019(5) Uiso 1 1 d . . .
C13B C 0.77080(14) 0.40525(9) 0.70828(9) 0.0109(3) Uani 1 1 d . . .
C14B C 0.93869(16) 0.37969(11) 0.77045(10) 0.0176(3) Uani 1 1 d . . .
H14G H 1.003(2) 0.4047(14) 0.7631(14) 0.019(5) Uiso 1 1 d . . .
H14H H 0.973(2) 0.3218(14) 0.7517(14) 0.019(5) Uiso 1 1 d . . .
C15B C 0.87553(17) 0.37189(11) 0.86632(10) 0.0193(3) Uani 1 1 d . . .
C16B C 0.69463(17) 0.42891(11) 0.97627(10) 0.0182(3) Uani 1 1 d . . .
H16G H 0.628(2) 0.4820(14) 0.9766(13) 0.016(5) Uiso 1 1 d . . .
H16H H 0.746(2) 0.4329(14) 1.0100(15) 0.022(5) Uiso 1 1 d . . .
C17B C 0.64714(18) 0.34885(11) 1.01466(10) 0.0201(4) Uani 1 1 d . . .
H17G H 0.610(2) 0.3506(14) 1.0721(15) 0.022(5) Uiso 1 1 d . . .
H17H H 0.715(2) 0.2970(14) 1.0065(13) 0.017(5) Uiso 1 1 d . . .
C18B C 0.51329(19) 0.27456(11) 0.99940(11) 0.0236(4) Uani 1 1 d . . .
C19B C 0.5509(2) 0.20549(12) 1.06118(12) 0.0310(5) Uani 1 1 d . . .
H19B H 0.616(3) 0.2053(16) 1.0886(16) 0.031(6) Uiso 1 1 d . . .
C20B C 0.5027(3) 0.13292(14) 1.08166(15) 0.0420(6) Uani 1 1 d . . .
H20B H 0.532(3) 0.0851(19) 1.1248(19) 0.045(8) Uiso 1 1 d . . .
C21B C 0.4214(3) 0.12818(15) 1.04023(17) 0.0488(7) Uani 1 1 d . . .
H21B H 0.385(3) 0.074(2) 1.050(2) 0.060(9) Uiso 1 1 d . . .
C22B C 0.3801(3) 0.19795(14) 0.97962(16) 0.0402(6) Uani 1 1 d . . .
C23B C 0.4248(2) 0.27180(11) 0.96046(12) 0.0264(4) Uani 1 1 d . . .
H22B H 0.326(3) 0.190(2) 0.948(2) 0.066(10) Uiso 1 1 d . . .
C24B C 0.28556(18) 0.34844(12) 0.87335(11) 0.0217(4) Uani 1 1 d . . .
H24G H 0.221(3) 0.3276(17) 0.9225(17) 0.034(7) Uiso 1 1 d . . .
H24H H 0.315(2) 0.3099(15) 0.8270(15) 0.024(6) Uiso 1 1 d . . .
C25B C 0.23346(18) 0.44271(12) 0.83895(10) 0.0194(4) Uani 1 1 d . . .
H25G H 0.218(2) 0.4791(15) 0.8838(15) 0.026(6) Uiso 1 1 d . . .
H25H H 0.158(2) 0.4463(14) 0.8271(14) 0.022(5) Uiso 1 1 d . . .
C26B C 0.31125(15) 0.46210(9) 0.68358(9) 0.0135(3) Uani 1 1 d . . .
C27B C 0.40796(16) 0.48715(10) 0.60540(10) 0.0146(3) Uani 1 1 d . . .
H27G H 0.366(2) 0.5393(14) 0.5726(14) 0.019(5) Uiso 1 1 d . . .
H27H H 0.441(2) 0.4397(14) 0.5703(14) 0.021(5) Uiso 1 1 d . . .
O8B O 0.45801(11) 0.50714(7) 0.85027(7) 0.0159(2) Uani 1 1 d D . .
H81B H 0.5236(15) 0.5244(12) 0.8316(14) 0.021 Uiso 1 1 d D . .
H82B H 0.4761(18) 0.4548(9) 0.8770(13) 0.021 Uiso 1 1 d D . .
O1W O 0.80463(13) 0.59498(7) 0.47257(7) 0.0186(3) Uani 1 1 d D . .
H11W H 0.789(2) 0.5859(14) 0.4281(11) 0.025 Uiso 1 1 d D . .
H12W H 0.8502(19) 0.6307(13) 0.4556(13) 0.025 Uiso 1 1 d D . .
O2W O 0.9846(3) 0.12881(13) 0.93839(19) 0.0986(12) Uani 1 1 d D . .
H21W H 0.979(5) 0.1841(12) 0.925(3) 0.131 Uiso 1 1 d D . .
H22W H 0.941(5) 0.121(3) 0.9912(16) 0.131 Uiso 1 1 d D . .
O3W O 0.8594(4) 0.03569(17) 1.0817(3) 0.149(2) Uani 1 1 d D . .
H31W H 0.880(7) -0.012(3) 1.060(4) 0.198 Uiso 1 1 d D . .
H32W H 0.883(7) 0.022(5) 1.129(3) 0.198 Uiso 1 1 d D . .
O1C O 0.75710(14) 0.00672(10) 0.76323(8) 0.0300(3) Uani 1 1 d . . .
C1C C 0.7907(2) 0.00312(17) 0.82786(13) 0.0378(5) Uani 1 1 d . . .
C2C C 0.7399(5) 0.0777(3) 0.8797(2) 0.0878(14) Uani 1 1 d . . .
H21C H 0.7259 0.0553 0.9402 0.117 Uiso 1 1 calc R . .
H22C H 0.6649 0.1124 0.8666 0.117 Uiso 1 1 calc R . .
H23C H 0.7965 0.1130 0.8652 0.117 Uiso 1 1 calc R . .
C3C C 0.8796(4) -0.0752(4) 0.8590(2) 0.112(2) Uani 1 1 d . . .
H31C H 0.8941 -0.1209 0.8259 0.149 Uiso 1 1 calc R . .
H32C H 0.8476 -0.0946 0.9189 0.149 Uiso 1 1 calc R . .
H33C H 0.9543 -0.0605 0.8524 0.149 Uiso 1 1 calc R . .

loop_
_atom_site_aniso_label
_atom_site_aniso_U_11
_atom_site_aniso_U_22
_atom_site_aniso_U_33
_atom_site_aniso_U_23
_atom_site_aniso_U_13
_atom_site_aniso_U_12
O1A 0.0135(6) 0.0127(5) 0.0145(5) 0.0031(4) -0.0034(4) -0.0025(4)
O2A 0.0207(7) 0.0133(5) 0.0155(5) 0.0004(4) -0.0080(4) -0.0079(4)
O3A 0.0378(9) 0.0267(6) 0.0181(6) -0.0036(5) -0.0114(5) -0.0111(6)
O4A 0.0172(7) 0.0204(5) 0.0165(5) 0.0004(4) -0.0078(4) -0.0084(4)
O5A 0.0159(6) 0.0189(5) 0.0113(5) -0.0002(4) -0.0044(4) -0.0097(4)
O6A 0.0207(7) 0.0172(5) 0.0216(6) 0.0016(4) -0.0111(5) -0.0102(5)
O7A 0.0138(6) 0.0107(5) 0.0137(5) -0.0033(4) -0.0029(4) -0.0042(4)
N1A 0.0117(7) 0.0093(5) 0.0112(6) 0.0006(4) -0.0032(5) -0.0031(4)
N2A 0.0176(8) 0.0156(6) 0.0156(6) 0.0032(5) -0.0062(5) -0.0063(5)
N3A 0.0148(8) 0.0086(5) 0.0141(6) -0.0002(4) -0.0061(5) -0.0051(5)
C1A 0.0145(9) 0.0241(8) 0.0161(7) 0.0005(6) -0.0050(6) -0.0001(6)
C2A 0.0124(10) 0.0332(9) 0.0219(8) -0.0052(7) -0.0029(7) 0.0006(7)
C3A 0.0196(10) 0.0220(8) 0.0232(8) -0.0048(6) 0.0072(7) -0.0067(6)
C4A 0.0325(12) 0.0238(9) 0.0264(9) 0.0111(7) 0.0084(8) 0.0019(8)
C5A 0.0221(11) 0.0187(8) 0.0245(8) 0.0082(6) 0.0024(7) 0.0041(7)
C6A 0.0126(8) 0.0097(6) 0.0143(6) -0.0019(5) -0.0019(5) -0.0046(5)
C7A 0.0113(8) 0.0080(6) 0.0146(6) -0.0007(5) -0.0034(5) -0.0045(5)
C8A 0.0108(8) 0.0055(5) 0.0137(6) -0.0003(5) -0.0027(5) 0.0002(5)
C9A 0.0132(8) 0.0051(5) 0.0136(6) -0.0013(5) -0.0041(5) -0.0001(5)
C10A 0.0106(8) 0.0105(6) 0.0183(7) -0.0024(5) -0.0031(6) -0.0018(5)
C11A 0.0130(9) 0.0129(6) 0.0165(7) -0.0035(5) -0.0001(6) 0.0009(5)
C12A 0.0184(9) 0.0106(6) 0.0139(6) -0.0032(5) -0.0041(6) -0.0004(5)
C13A 0.0145(9) 0.0064(6) 0.0160(7) -0.0005(5) -0.0066(6) -0.0016(5)
C14A 0.0287(11) 0.0170(7) 0.0197(7) -0.0018(6) -0.0111(7) -0.0110(7)
C15A 0.0182(10) 0.0227(8) 0.0182(7) 0.0008(6) -0.0092(6) -0.0105(6)
C16A 0.0152(9) 0.0162(7) 0.0172(7) 0.0016(5) -0.0064(6) -0.0045(6)
C17A 0.0156(9) 0.0197(7) 0.0138(7) -0.0017(5) -0.0045(6) -0.0060(6)
C18A 0.0179(9) 0.0167(7) 0.0158(7) -0.0009(5) -0.0055(6) -0.0054(6)
C19A 0.0251(11) 0.0308(9) 0.0171(8) -0.0066(6) -0.0045(7) -0.0091(7)
C20A 0.0346(13) 0.0451(11) 0.0147(8) -0.0083(7) 0.0027(7) -0.0170(9)
C21A 0.0282(12) 0.0404(10) 0.0197(8) -0.0060(7) 0.0045(7) -0.0173(8)
C22A 0.0186(10) 0.0260(8) 0.0169(7) -0.0031(6) -0.0021(6) -0.0088(7)
C23A 0.0176(9) 0.0153(7) 0.0128(7) -0.0007(5) -0.0048(6) -0.0035(6)
C24A 0.0152(9) 0.0150(7) 0.0131(6) -0.0008(5) -0.0049(6) -0.0075(6)
C25A 0.0168(9) 0.0081(6) 0.0130(6) 0.0000(5) -0.0048(6) -0.0043(5)
C26A 0.0138(8) 0.0106(6) 0.0105(6) -0.0024(5) -0.0027(5) -0.0032(5)
C27A 0.0153(9) 0.0093(6) 0.0155(7) -0.0002(5) -0.0073(6) -0.0030(5)
O8A 0.0201(7) 0.0176(5) 0.0197(6) 0.0032(4) -0.0057(5) -0.0096(5)
O1B 0.0178(6) 0.0132(5) 0.0104(5) -0.0028(4) -0.0018(4) -0.0049(4)
O2B 0.0110(6) 0.0161(5) 0.0142(5) -0.0033(4) -0.0042(4) -0.0025(4)
O3B 0.0284(8) 0.0309(7) 0.0233(6) -0.0029(5) -0.0151(5) 0.0059(5)
O4B 0.0278(8) 0.0161(5) 0.0141(5) 0.0034(4) -0.0107(5) -0.0064(5)
O5B 0.0294(8) 0.0201(6) 0.0208(6) 0.0062(4) -0.0121(5) -0.0133(5)
O6B 0.0216(7) 0.0249(6) 0.0175(5) -0.0009(4) -0.0081(5) -0.0125(5)
O7B 0.0151(6) 0.0114(5) 0.0161(5) 0.0022(4) -0.0086(4) -0.0056(4)
N1B 0.0137(7) 0.0084(5) 0.0089(5) -0.0005(4) -0.0015(4) -0.0053(4)
N2B 0.0186(8) 0.0183(6) 0.0106(6) -0.0030(5) -0.0057(5) -0.0007(5)
N3B 0.0150(8) 0.0212(6) 0.0132(6) -0.0015(5) -0.0046(5) -0.0082(5)
C1B 0.0221(10) 0.0155(7) 0.0203(7) -0.0061(6) -0.0042(6) -0.0063(6)
C2B 0.0327(12) 0.0159(7) 0.0302(9) -0.0100(6) -0.0049(8) -0.0101(7)
C3B 0.0241(10) 0.0105(7) 0.0335(9) -0.0044(6) -0.0001(7) -0.0074(6)
C4B 0.0221(10) 0.0112(7) 0.0230(8) 0.0006(6) -0.0030(7) -0.0027(6)
C5B 0.0176(9) 0.0105(6) 0.0184(7) -0.0027(5) -0.0036(6) -0.0029(5)
C6B 0.0090(8) 0.0094(6) 0.0167(7) -0.0039(5) -0.0006(5) -0.0029(5)
C7B 0.0081(8) 0.0103(6) 0.0135(6) -0.0028(5) -0.0025(5) -0.0025(5)
C8B 0.0130(8) 0.0081(6) 0.0068(6) -0.0017(4) 0.0000(5) -0.0036(5)
C9B 0.0141(8) 0.0100(6) 0.0071(6) -0.0012(4) -0.0010(5) -0.0035(5)
C10B 0.0165(9) 0.0113(6) 0.0150(6) -0.0027(5) -0.0023(6) -0.0067(5)
C11B 0.0207(9) 0.0088(6) 0.0161(7) -0.0017(5) -0.0009(6) -0.0035(5)
C12B 0.0155(9) 0.0098(6) 0.0138(6) -0.0009(5) -0.0024(6) 0.0015(5)
C13B 0.0105(8) 0.0125(6) 0.0088(6) -0.0046(5) 0.0002(5) -0.0018(5)
C14B 0.0122(9) 0.0210(7) 0.0186(7) -0.0054(6) -0.0057(6) 0.0013(6)
C15B 0.0204(10) 0.0211(7) 0.0171(7) -0.0054(6) -0.0082(6) -0.0009(6)
C16B 0.0221(10) 0.0232(8) 0.0106(7) -0.0055(5) -0.0054(6) -0.0037(6)
C17B 0.0259(10) 0.0225(8) 0.0113(7) -0.0003(6) -0.0094(6) -0.0021(7)
C18B 0.0360(12) 0.0150(7) 0.0173(7) 0.0021(6) -0.0065(7) -0.0060(7)
C19B 0.0463(14) 0.0200(8) 0.0215(8) 0.0023(6) -0.0101(8) -0.0030(8)
C20B 0.0612(17) 0.0220(9) 0.0349(11) 0.0102(8) -0.0114(11) -0.0098(9)
C21B 0.072(2) 0.0255(10) 0.0488(14) 0.0093(9) -0.0134(13) -0.0240(11)
C22B 0.0570(17) 0.0284(10) 0.0416(12) 0.0051(9) -0.0162(11) -0.0235(10)
C23B 0.0380(12) 0.0177(8) 0.0236(8) 0.0053(6) -0.0099(8) -0.0109(7)
C24B 0.0239(11) 0.0277(8) 0.0180(7) 0.0007(6) -0.0052(7) -0.0157(7)
C25B 0.0157(10) 0.0294(8) 0.0140(7) -0.0021(6) -0.0026(6) -0.0087(6)
C26B 0.0153(9) 0.0125(6) 0.0138(6) 0.0006(5) -0.0065(6) -0.0039(5)
C27B 0.0171(9) 0.0173(7) 0.0125(6) 0.0012(5) -0.0075(6) -0.0076(6)
O8B 0.0170(7) 0.0178(5) 0.0137(5) -0.0015(4) -0.0031(4) -0.0068(4)
O1W 0.0312(8) 0.0161(5) 0.0116(5) -0.0010(4) -0.0022(5) -0.0142(5)
O2W 0.0958(19) 0.0279(9) 0.103(2) -0.0013(11) 0.0604(16) -0.0025(10)
O3W 0.138(3) 0.0445(13) 0.138(3) 0.0079(15) 0.107(3) 0.0076(15)
O1C 0.0313(9) 0.0380(7) 0.0195(6) -0.0029(5) -0.0034(5) -0.0105(6)
C1C 0.0356(14) 0.0549(14) 0.0232(9) 0.0004(9) -0.0042(8) -0.0189(10)
C2C 0.164(5) 0.075(2) 0.0451(16) -0.0151(15) -0.020(2) -0.060(3)
C3C 0.059(3) 0.180(5) 0.0421(17) 0.016(2) -0.0176(16) 0.030(3)

loop_
_atom_type_symbol
_atom_type_description
_atom_type_scat_dispersion_real
_atom_type_scat_dispersion_imag
_atom_type_scat_source
C C 0.0033 0.0016 'International Tables Vol C Tables 4.2.6.8 and 6.1.1.4'
H H 0.0000 0.0000 'International Tables Vol C Tables 4.2.6.8 and 6.1.1.4'
N N 0.0061 0.0033 'International Tables Vol C Tables 4.2.6.8 and 6.1.1.4'
O O 0.0106 0.0060 'International Tables Vol C Tables 4.2.6.8 and 6.1.1.4'

loop_
_geom_angle_atom_site_label_1
_geom_angle_atom_site_label_2
_geom_angle_atom_site_label_3
_geom_angle
_geom_angle_site_symmetry_1
_geom_angle_site_symmetry_3
_geom_angle_publ_flag
C13A O2A C14A 117.25(13) . . ?
C18A O4A C17A 113.53(12) . . ?
C23A O5A C24A 117.11(12) . . ?
C9A O7A C27A 118.13(12) . . ?
C7A N1A C8A 121.79(13) . . ?
C7A N1A H1NA 117.2(16) . . ?
C8A N1A H1NA 119.3(16) . . ?
C15A N2A C16A 122.80(14) . . ?
C15A N2A H2NA 117.4(14) . . ?
C16A N2A H2NA 119.4(14) . . ?
C26A N3A C25A 123.40(14) . . ?
C26A N3A H3NA 121.7(15) . . ?
C25A N3A H3NA 114.8(16) . . ?
C2A C1A C6A 120.71(16) . . ?
C2A C1A H1A 118.5(16) . . ?
C6A C1A H1A 120.8(16) . . ?
C3A C2A C1A 119.96(18) . . ?
C3A C2A H2A 121.4(16) . . ?
C1A C2A H2A 118.6(16) . . ?
C2A C3A C4A 119.65(17) . . ?
C2A C3A H3A 119.5(15) . . ?
C4A C3A H3A 120.8(15) . . ?
C3A C4A C5A 120.92(17) . . ?
C3A C4A H4A 119(2) . . ?
C5A C4A H4A 120(2) . . ?
C4A C5A C6A 119.62(17) . . ?
C4A C5A H5A 119.0(17) . . ?
C6A C5A H5A 121.3(17) . . ?
C1A C6A C5A 119.12(15) . . ?
C1A C6A C7A 116.90(14) . . ?
C5A C6A C7A 123.96(15) . . ?
O1A C7A N1A 122.24(14) . . ?
O1A C7A C6A 119.63(15) . . ?
N1A C7A C6A 118.11(13) . . ?
C9A C8A C13A 119.57(14) . . ?
C9A C8A N1A 119.49(13) . . ?
C13A C8A N1A 120.93(15) . . ?
O7A C9A C8A 114.35(13) . . ?
O7A C9A C10A 124.42(15) . . ?
C8A C9A C10A 121.21(14) . . ?
C11A C10A C9A 118.21(16) . . ?
C11A C10A H10A 121.3(13) . . ?
C9A C10A H10A 120.5(13) . . ?
C12A C11A C10A 121.89(15) . . ?
C12A C11A H11A 118.9(14) . . ?
C10A C11A H11A 119.2(14) . . ?
C11A C12A C13A 119.49(14) . . ?
C11A C12A H12A 121.6(13) . . ?
C13A C12A H12A 118.9(13) . . ?
O2A C13A C12A 124.37(14) . . ?
O2A C13A C8A 116.03(14) . . ?
C12A C13A C8A 119.60(15) . . ?
O2A C14A C15A 113.80(13) . . ?
O2A C14A H14E 104.6(13) . . ?
C15A C14A H14E 108.7(13) . . ?
O2A C14A H14F 110.7(16) . . ?
C15A C14A H14F 107.3(15) . . ?
H14E C14A H14F 112(2) . . ?
O3A C15A N2A 124.11(15) . . ?
O3A C15A C14A 120.13(15) . . ?
N2A C15A C14A 115.75(14) . . ?
N2A C16A C17A 113.84(14) . . ?
N2A C16A H16E 109.6(10) . . ?
C17A C16A H16E 108.9(11) . . ?
N2A C16A H16F 106.9(12) . . ?
C17A C16A H16F 107.0(13) . . ?
H16E C16A H16F 110.5(17) . . ?
O4A C17A C16A 110.13(13) . . ?
O4A C17A H17E 107.6(13) . . ?
C16A C17A H17E 108.6(13) . . ?
O4A C17A H17F 110.8(13) . . ?
C16A C17A H17F 111.4(13) . . ?
H17E C17A H17F 108.2(18) . . ?
O4A C18A C19A 124.07(16) . . ?
O4A C18A C23A 116.06(14) . . ?
C19A C18A C23A 119.86(16) . . ?
C20A C19A C18A 120.37(18) . . ?
C20A C19A H19A 120.9(15) . . ?
C18A C19A H19A 118.7(15) . . ?
C21A C20A C19A 120.17(17) . . ?
C21A C20A H20A 123.1(18) . . ?
C19A C20A H20A 116.8(18) . . ?
C20A C21A C22A 119.94(18) . . ?
C20A C21A H21A 121.0(15) . . ?
C22A C21A H21A 119.0(15) . . ?
C23A C22A C21A 120.67(18) . . ?
C23A C22A H22A 121.2(15) . . ?
C21A C22A H22A 118.1(15) . . ?
O5A C23A C22A 124.58(15) . . ?
O5A C23A C18A 116.44(14) . . ?
C22A C23A C18A 118.98(15) . . ?
O5A C24A C25A 107.82(13) . . ?
O5A C24A H24E 111.2(13) . . ?
C25A C24A H24E 109.3(12) . . ?
O5A C24A H24F 110.8(13) . . ?
C25A C24A H24F 111.1(13) . . ?
H24E C24A H24F 106.8(18) . . ?
N3A C25A C24A 112.78(12) . . ?
N3A C25A H25E 107.7(13) . . ?
C24A C25A H25E 108.6(13) . . ?
N3A C25A H25F 108.2(13) . . ?
C24A C25A H25F 106.6(13) . . ?
H25E C25A H25F 113.0(19) . . ?
O6A C26A N3A 125.72(14) . . ?
O6A C26A C27A 116.94(14) . . ?
N3A C26A C27A 117.33(14) . . ?
O7A C27A C26A 115.32(13) . . ?
O7A C27A H27E 106.4(15) . . ?
C26A C27A H27E 107.8(14) . . ?
O7A C27A H27F 113.4(14) . . ?
C26A C27A H27F 107.2(13) . . ?
H27E C27A H27F 106.3(19) . . ?
H81A O8A H82A 108.2(14) . . ?
C13B O2B C14B 117.47(12) . . ?
C18B O4B C17B 115.12(13) . . ?
C23B O5B C24B 117.21(14) . . ?
C9B O7B C27B 117.83(11) . . ?
C7B N1B C8B 121.48(12) . . ?
C7B N1B H1NB 120.5(15) . . ?
C8B N1B H1NB 117.7(15) . . ?
C15B N2B C16B 122.75(15) . . ?
C15B N2B H2NB 119.9(16) . . ?
C16B N2B H2NB 117.1(16) . . ?
C26B N3B C25B 120.42(15) . . ?
C26B N3B H3NB 121.2(15) . . ?
C25B N3B H3NB 117.0(15) . . ?
C2B C1B C6B 119.88(16) . . ?
C2B C1B H1B 118.7(14) . . ?
C6B C1B H1B 121.4(14) . . ?
C1B C2B C3B 120.27(16) . . ?
C1B C2B H2B 118.1(16) . . ?
C3B C2B H2B 121.7(16) . . ?
C4B C3B C2B 119.95(15) . . ?
C4B C3B H3B 120.2(14) . . ?
C2B C3B H3B 119.9(14) . . ?
C3B C4B C5B 120.19(16) . . ?
C3B C4B H4B 120.1(15) . . ?
C5B C4B H4B 119.6(15) . . ?
C4B C5B C6B 120.10(15) . . ?
C4B C5B H5B 118.9(12) . . ?
C6B C5B H5B 121.0(12) . . ?
C5B C6B C1B 119.58(14) . . ?
C5B C6B C7B 122.70(14) . . ?
C1B C6B C7B 117.67(14) . . ?
O1B C7B N1B 122.61(13) . . ?
O1B C7B C6B 119.93(13) . . ?
N1B C7B C6B 117.45(13) . . ?
C9B C8B C13B 119.44(13) . . ?
C9B C8B N1B 120.12(13) . . ?
C13B C8B N1B 120.44(14) . . ?
O7B C9B C8B 115.36(12) . . ?
O7B C9B C10B 123.99(15) . . ?
C8B C9B C10B 120.60(15) . . ?
C11B C10B C9B 118.77(16) . . ?
C11B C10B H10B 120.9(14) . . ?
C9B C10B H10B 120.3(14) . . ?
C12B C11B C10B 121.70(14) . . ?
C12B C11B H11B 119.3(15) . . ?
C10B C11B H11B 118.9(15) . . ?
C11B C12B C13B 119.27(15) . . ?
C11B C12B H12B 121.3(14) . . ?
C13B C12B H12B 119.4(14) . . ?
O2B C13B C12B 124.61(14) . . ?
O2B C13B C8B 115.33(12) . . ?
C12B C13B C8B 120.06(15) . . ?
O2B C14B C15B 113.34(14) . . ?
O2B C14B H14G 107.5(14) . . ?
C15B C14B H14G 106.9(13) . . ?
O2B C14B H14H 110.2(13) . . ?
C15B C14B H14H 110.9(12) . . ?
H14G C14B H14H 107.7(19) . . ?
O3B C15B N2B 124.56(16) . . ?
O3B C15B C14B 119.79(16) . . ?
N2B C15B C14B 115.65(15) . . ?
N2B C16B C17B 113.48(14) . . ?
N2B C16B H16G 107.4(12) . . ?
C17B C16B H16G 111.0(13) . . ?
N2B C16B H16H 107.2(14) . . ?
C17B C16B H16H 108.6(13) . . ?
H16G C16B H16H 109.1(19) . . ?
O4B C17B C16B 110.04(13) . . ?
O4B C17B H17G 106.5(15) . . ?
C16B C17B H17G 109.8(14) . . ?
O4B C17B H17H 110.3(13) . . ?
C16B C17B H17H 109.0(13) . . ?
H17G C17B H17H 111.2(19) . . ?
O4B C18B C19B 124.1(2) . . ?
O4B C18B C23B 116.28(15) . . ?
C19B C18B C23B 119.64(18) . . ?
C18B C19B C20B 119.8(2) . . ?
C18B C19B H19B 120.9(15) . . ?
C20B C19B H19B 119.1(14) . . ?
C21B C20B C19B 120.5(2) . . ?
C21B C20B H20B 121.5(18) . . ?
C19B C20B H20B 118.0(18) . . ?
C20B C21B C22B 120.5(2) . . ?
C20B C21B H21B 124.8(19) . . ?
C22B C21B H21B 114.7(19) . . ?
C23B C22B C21B 119.5(3) . . ?
C23B C22B H22B 123(2) . . ?
C21B C22B H22B 118(2) . . ?
O5B C23B C22B 124.2(2) . . ?
O5B C23B C18B 115.82(16) . . ?
C22B C23B C18B 119.89(19) . . ?
O5B C24B C25B 107.84(14) . . ?
O5B C24B H24G 108.7(15) . . ?
C25B C24B H24G 108.4(15) . . ?
O5B C24B H24H 109.6(14) . . ?
C25B C24B H24H 112.0(13) . . ?
H24G C24B H24H 110(2) . . ?
N3B C25B C24B 111.89(15) . . ?
N3B C25B H25G 109.7(14) . . ?
C24B C25B H25G 109.0(14) . . ?
N3B C25B H25H 109.9(13) . . ?
C24B C25B H25H 107.8(13) . . ?
H25G C25B H25H 108(2) . . ?
O6B C26B N3B 123.37(15) . . ?
O6B C26B C27B 118.89(14) . . ?
N3B C26B C27B 117.74(15) . . ?
O7B C27B C26B 115.60(13) . . ?
O7B C27B H27G 106.8(14) . . ?
C26B C27B H27G 105.9(13) . . ?
O7B C27B H27H 110.2(14) . . ?
C26B C27B H27H 108.7(13) . . ?
H27G C27B H27H 109.6(18) . . ?
H81B O8B H82B 107.2(14) . . ?
H11W O1W H12W 108.1(14) . . ?
H21W O2W H22W 106(4) . . ?
H31W O3W H32W 106(7) . . ?
O1C C1C C3C 121.5(3) . . ?
O1C C1C C2C 120.1(3) . . ?
C3C C1C C2C 118.4(3) . . ?
C1C C2C H21C 109.5 . . ?
C1C C2C H22C 109.5 . . ?
H21C C2C H22C 109.5 . . ?
C1C C2C H23C 109.5 . . ?
H21C C2C H23C 109.5 . . ?
H22C C2C H23C 109.5 . . ?
C1C C3C H31C 109.5 . . ?
C1C C3C H32C 109.5 . . ?
H31C C3C H32C 109.5 . . ?
C1C C3C H33C 109.5 . . ?
H31C C3C H33C 109.5 . . ?
H32C C3C H33C 109.5 . . ?

loop_
_geom_bond_atom_site_label_1
_geom_bond_atom_site_label_2
_geom_bond_distance
_geom_bond_site_symmetry_2
_geom_bond_publ_flag
O1A C7A 1.2398(19) . ?
O2A C13A 1.373(2) . ?
O2A C14A 1.4278(19) . ?
O3A C15A 1.231(2) . ?
O4A C18A 1.372(2) . ?
O4A C17A 1.435(2) . ?
O5A C23A 1.3677(18) . ?
O5A C24A 1.4380(19) . ?
O6A C26A 1.233(2) . ?
O7A C9A 1.3733(17) . ?
O7A C27A 1.418(2) . ?
N1A C7A 1.350(2) . ?
N1A C8A 1.4278(19) . ?
N1A H1NA 0.83(2) . ?
N2A C15A 1.331(2) . ?
N2A C16A 1.464(2) . ?
N2A H2NA 0.90(2) . ?
N3A C26A 1.325(2) . ?
N3A C25A 1.4550(18) . ?
N3A H3NA 0.78(2) . ?
C1A C2A 1.389(2) . ?
C1A C6A 1.391(2) . ?
C1A H1A 0.98(3) . ?
C2A C3A 1.382(3) . ?
C2A H2A 0.97(3) . ?
C3A C4A 1.382(3) . ?
C3A H3A 0.96(3) . ?
C4A C5A 1.389(3) . ?
C4A H4A 0.91(3) . ?
C5A C6A 1.396(2) . ?
C5A H5A 0.99(3) . ?
C6A C7A 1.497(2) . ?
C8A C9A 1.390(2) . ?
C8A C13A 1.403(2) . ?
C9A C10A 1.395(2) . ?
C10A C11A 1.392(2) . ?
C10A H10A 0.94(2) . ?
C11A C12A 1.380(3) . ?
C11A H11A 0.95(2) . ?
C12A C13A 1.401(2) . ?
C12A H12A 0.99(2) . ?
C14A C15A 1.532(2) . ?
C14A H14E 0.96(2) . ?
C14A H14F 0.95(3) . ?
C16A C17A 1.514(2) . ?
C16A H16E 1.018(19) . ?
C16A H16F 1.00(2) . ?
C17A H17E 1.00(2) . ?
C17A H17F 1.03(2) . ?
C18A C19A 1.396(2) . ?
C18A C23A 1.405(2) . ?
C19A C20A 1.394(3) . ?
C19A H19A 0.99(3) . ?
C20A C21A 1.372(3) . ?
C20A H20A 0.95(3) . ?
C21A C22A 1.405(2) . ?
C21A H21A 1.01(3) . ?
C22A C23A 1.392(2) . ?
C22A H22A 0.93(3) . ?
C24A C25A 1.511(2) . ?
C24A H24E 0.96(2) . ?
C24A H24F 0.99(2) . ?
C25A H25E 0.94(2) . ?
C25A H25F 0.97(2) . ?
C26A C27A 1.524(2) . ?
C27A H27E 0.94(2) . ?
C27A H27F 0.99(2) . ?
O8A H81A 0.854(13) . ?
O8A H82A 0.862(13) . ?
O1B C7B 1.2458(18) . ?
O2B C13B 1.369(2) . ?
O2B C14B 1.430(2) . ?
O3B C15B 1.240(2) . ?
O4B C18B 1.373(2) . ?
O4B C17B 1.430(2) . ?
O5B C23B 1.369(2) . ?
O5B C24B 1.429(2) . ?
O6B C26B 1.235(2) . ?
O7B C9B 1.3741(19) . ?
O7B C27B 1.429(2) . ?
N1B C7B 1.3455(18) . ?
N1B C8B 1.4297(17) . ?
N1B H1NB 0.87(2) . ?
N2B C15B 1.336(2) . ?
N2B C16B 1.459(2) . ?
N2B H2NB 0.83(2) . ?
N3B C26B 1.333(2) . ?
N3B C25B 1.456(2) . ?
N3B H3NB 0.88(3) . ?
C1B C2B 1.390(2) . ?
C1B C6B 1.399(2) . ?
C1B H1B 0.97(2) . ?
C2B C3B 1.393(3) . ?
C2B H2B 0.91(3) . ?
C3B C4B 1.385(3) . ?
C3B H3B 1.00(2) . ?
C4B C5B 1.392(2) . ?
C4B H4B 0.96(3) . ?
C5B C6B 1.396(2) . ?
C5B H5B 0.97(2) . ?
C6B C7B 1.4982(19) . ?
C8B C9B 1.395(2) . ?
C8B C13B 1.401(2) . ?
C9B C10B 1.3964(19) . ?
C10B C11B 1.390(2) . ?
C10B H10B 0.94(2) . ?
C11B C12B 1.380(3) . ?
C11B H11B 0.97(2) . ?
C12B C13B 1.399(2) . ?
C12B H12B 0.93(2) . ?
C14B C15B 1.523(2) . ?
C14B H14G 0.94(2) . ?
C14B H14H 0.99(2) . ?
C16B C17B 1.511(2) . ?
C16B H16G 0.98(2) . ?
C16B H16H 0.96(3) . ?
C17B H17G 0.92(2) . ?
C17B H17H 0.98(2) . ?
C18B C19B 1.395(2) . ?
C18B C23B 1.399(3) . ?
C19B C20B 1.398(3) . ?
C19B H19B 1.00(3) . ?
C20B C21B 1.363(4) . ?
C20B H20B 0.98(3) . ?
C21B C22B 1.403(3) . ?
C21B H21B 1.05(3) . ?
C22B C23B 1.395(3) . ?
C22B H22B 0.98(4) . ?
C24B C25B 1.519(3) . ?
C24B H24G 1.02(3) . ?
C24B H24H 1.01(2) . ?
C25B H25G 0.98(2) . ?
C25B H25H 0.96(3) . ?
C26B C27B 1.524(2) . ?
C27B H27G 0.98(2) . ?
C27B H27H 0.98(2) . ?
O8B H81B 0.860(13) . ?
O8B H82B 0.862(12) . ?
O1W H11W 0.856(13) . ?
O1W H12W 0.860(13) . ?
O2W H21W 0.865(14) . ?
O2W H22W 0.86(3) . ?
O3W H31W 0.86(5) . ?
O3W H32W 0.86(6) . ?
O1C C1C 1.220(3) . ?
C1C C3C 1.494(5) . ?
C1C C2C 1.507(4) . ?
C2C H21C 0.9600 . ?
C2C H22C 0.9600 . ?
C2C H23C 0.9600 . ?
C3C H31C 0.9600 . ?
C3C H32C 0.9600 . ?
C3C H33C 0.9600 . ?

loop_
_cod_related_entry_id
_cod_related_entry_database
_cod_related_entry_code
1 ChemSpider 30653767
